data_7112739
loop_
_publ_author_name
'Chia-Jui Lee'
'Chia-Ning Sheu'
'Cheng-Che Tsai'
'Zong-Ze Wu'
'Wenwei Lin'

_publ_section_title
;
 Direct beta-acylation of 2-arylidene-1,3-indandiones with acyl chlorides
 catalyzed by organophosphanes
;
_journal_name_full Chem.Commun.
_journal_page_first 5304
_journal_paper_doi 10.1039/C3CC45201h
_journal_volume 50
_journal_year 2014
_chemical_formula_moiety 'C26 H15 N O4'
_chemical_formula_sum 'C26 H15 N O4'
_chemical_formula_weight 405.39
_chemical_name_systematic
;
?
;
_space_group_IT_number 15
_symmetry_cell_setting monoclinic
_symmetry_space_group_name_Hall '-C 2yc'
_symmetry_space_group_name_H-M 'C 1 2/c 1'
_atom_sites_solution_hydrogens geom
_atom_sites_solution_primary direct
_atom_sites_solution_secondary difmap
_audit_creation_method SHELXL-97
_cell_angle_alpha 90.00
_cell_angle_beta 94.638(6)
_cell_angle_gamma 90.00
_cell_formula_units_Z 8
_cell_length_a 31.751(8)
_cell_length_b 10.414(3)
_cell_length_c 12.219(3)
_cell_measurement_reflns_used 0
_cell_measurement_temperature 298(2)
_cell_measurement_theta_max 0
_cell_measurement_theta_min 0
_cell_volume 4027.0(18)
_computing_molecular_graphics 'Ortep-3 for Windows (Farrugia, 1997)'
_computing_publication_material 'WinGX publication routines (Farrugia, 1999)'
_computing_structure_refinement 'SHELXL-97 (Sheldrick, 1997)'
_computing_structure_solution 'SHELXS-86 (Sheldrick, 1986)'
_diffrn_ambient_temperature 298(2)
_diffrn_measured_fraction_theta_full 0.998
_diffrn_measured_fraction_theta_max 0.998
_diffrn_radiation_monochromator graphite
_diffrn_radiation_source 'fine-focus sealed tube'
_diffrn_radiation_type MoK\a
_diffrn_radiation_wavelength 0.71073
_diffrn_reflns_av_R_equivalents 0.0768
_diffrn_reflns_av_sigmaI/netI 0.1144
_diffrn_reflns_limit_h_max 37
_diffrn_reflns_limit_h_min -37
_diffrn_reflns_limit_k_max 12
_diffrn_reflns_limit_k_min -10
_diffrn_reflns_limit_l_max 12
_diffrn_reflns_limit_l_min -14
_diffrn_reflns_number 12096
_diffrn_reflns_theta_full 25.00
_diffrn_reflns_theta_max 25.00
_diffrn_reflns_theta_min 1.29
_exptl_absorpt_coefficient_mu 0.091
_exptl_absorpt_correction_T_max 0.9964
_exptl_absorpt_correction_T_min 0.9820
_exptl_absorpt_correction_type multi-scan
_exptl_crystal_colour colorless
_exptl_crystal_density_diffrn 1.337
_exptl_crystal_density_method 'not measured'
_exptl_crystal_description prism
_exptl_crystal_F_000 1680
_exptl_crystal_size_max 0.20
_exptl_crystal_size_mid 0.17
_exptl_crystal_size_min 0.04
_refine_diff_density_max 0.265
_refine_diff_density_min -0.211
_refine_diff_density_rms 0.058
_refine_ls_extinction_method none
_refine_ls_goodness_of_fit_ref 0.977
_refine_ls_hydrogen_treatment constr
_refine_ls_matrix_type full
_refine_ls_number_parameters 280
_refine_ls_number_reflns 3552
_refine_ls_number_restraints 0
_refine_ls_restrained_S_all 0.977
_refine_ls_R_factor_all 0.1953
_refine_ls_R_factor_gt 0.0768
_refine_ls_shift/su_max 0.007
_refine_ls_shift/su_mean 0.001
_refine_ls_structure_factor_coef Fsqd
_refine_ls_weighting_details 'calc w=1/[\s^2^(Fo^2^)+(0.1505P)^2^+0.0000P] where P=(Fo^2^+2Fc^2^)/3'
_refine_ls_weighting_scheme calc
_refine_ls_wR_factor_gt 0.2104
_refine_ls_wR_factor_ref 0.2928
_reflns_number_gt 1436
_reflns_number_total 3552
_reflns_threshold_expression >2sigma(I)
_cod_data_source_file c3cc45201h.txt
_cod_data_source_block ch14840
_cod_original_cell_volume 4027.2(18)
_cod_original_sg_symbol_H-M 'C 2/c'
_cod_database_code 7112739

loop_
_symmetry_equiv_pos_as_xyz
'x, y, z'
'-x, y, -z+1/2'
'x+1/2, y+1/2, z'
'-x+1/2, y+1/2, -z+1/2'
'-x, -y, -z'
'x, -y, z-1/2'
'-x+1/2, -y+1/2, -z'
'x+1/2, -y+1/2, z-1/2'

loop_
_atom_site_label
_atom_site_type_symbol
_atom_site_fract_x
_atom_site_fract_y
_atom_site_fract_z
_atom_site_U_iso_or_equiv
_atom_site_adp_type
_atom_site_occupancy
_atom_site_symmetry_multiplicity
_atom_site_calc_flag
_atom_site_refinement_flags
_atom_site_disorder_assembly
_atom_site_disorder_group
C1 C 0.42112(18) 0.3815(6) 0.2442(4) 0.0645(16) Uani 1 1 d . A .
C2 C 0.42796(18) 0.4005(6) 0.3550(5) 0.0756(17) Uani 1 1 d . . .
H2 H 0.4446 0.4680 0.3836 0.091 Uiso 1 1 calc R . .
C3 C 0.40929(17) 0.3161(6) 0.4219(4) 0.0651(16) Uani 1 1 d . . .
H3 H 0.4143 0.3244 0.4976 0.078 Uiso 1 1 calc R . .
C4 C 0.38320(15) 0.2189(5) 0.3801(4) 0.0535(14) Uani 1 1 d . . .
C5 C 0.37721(16) 0.2052(6) 0.2674(4) 0.0632(15) Uani 1 1 d . . .
H5 H 0.3599 0.1397 0.2380 0.076 Uiso 1 1 calc R . .
C6 C 0.39634(18) 0.2865(6) 0.1976(4) 0.0667(16) Uani 1 1 d . . .
H6 H 0.3925 0.2769 0.1217 0.080 Uiso 1 1 calc R . .
C7 C 0.36306(16) 0.1271(5) 0.4518(4) 0.0535(14) Uani 1 1 d . . .
C8 C 0.39318(16) 0.0707(6) 0.5428(4) 0.0602(15) Uani 1 1 d . . .
C9 C 0.42349(16) -0.0286(5) 0.5138(4) 0.0593(15) Uani 1 1 d . . .
C10 C 0.45664(17) -0.0629(6) 0.5913(4) 0.0680(16) Uani 1 1 d . . .
H10 H 0.4591 -0.0237 0.6599 0.082 Uiso 1 1 calc R . .
C11 C 0.48506(19) -0.1532(7) 0.5663(6) 0.0787(18) Uani 1 1 d . . .
H11 H 0.5071 -0.1752 0.6178 0.094 Uiso 1 1 calc R . .
C12 C 0.4816(2) -0.2121(7) 0.4657(7) 0.093(2) Uani 1 1 d . . .
H12 H 0.5013 -0.2739 0.4492 0.112 Uiso 1 1 calc R . .
C13 C 0.4491(2) -0.1803(7) 0.3889(5) 0.090(2) Uani 1 1 d . . .
H13 H 0.4469 -0.2197 0.3204 0.108 Uiso 1 1 calc R . .
C14 C 0.41976(18) -0.0889(6) 0.4149(5) 0.0747(17) Uani 1 1 d . . .
H14 H 0.3973 -0.0687 0.3641 0.090 Uiso 1 1 calc R . .
C15 C 0.32167(16) 0.0993(5) 0.4459(4) 0.0566(14) Uani 1 1 d . . .
C16 C 0.30368(18) -0.0086(6) 0.5092(4) 0.0653(16) Uani 1 1 d . . .
C17 C 0.25698(17) -0.0031(6) 0.4860(5) 0.0639(15) Uani 1 1 d . . .
C18 C 0.2250(2) -0.0751(6) 0.5225(5) 0.0840(19) Uani 1 1 d . . .
H18 H 0.2307 -0.1438 0.5700 0.101 Uiso 1 1 calc R . .
C19 C 0.1833(2) -0.0425(8) 0.4861(6) 0.099(2) Uani 1 1 d . . .
H19 H 0.1611 -0.0901 0.5107 0.118 Uiso 1 1 calc R . .
C20 C 0.1745(2) 0.0581(8) 0.4151(6) 0.096(2) Uani 1 1 d . . .
H20 H 0.1465 0.0762 0.3920 0.115 Uiso 1 1 calc R . .
C21 C 0.20680(18) 0.1346(6) 0.3763(5) 0.0682(17) Uani 1 1 d . . .
C22 C 0.24803(17) 0.0982(6) 0.4142(4) 0.0578(14) Uani 1 1 d . . .
C23 C 0.28474(16) 0.1624(5) 0.3842(4) 0.0568(14) Uani 1 1 d . . .
C24 C 0.27969(18) 0.2681(6) 0.3169(4) 0.0712(17) Uani 1 1 d . . .
H24 H 0.3030 0.3134 0.2961 0.085 Uiso 1 1 calc R . .
C25 C 0.2381(2) 0.3064(6) 0.2801(4) 0.0797(19) Uani 1 1 d . . .
H25 H 0.2346 0.3781 0.2350 0.096 Uiso 1 1 calc R . .
C26 C 0.2028(2) 0.2428(7) 0.3080(5) 0.0794(19) Uani 1 1 d . . .
H26 H 0.1761 0.2714 0.2816 0.095 Uiso 1 1 calc R . .
N1 N 0.44017(19) 0.4708(6) 0.1692(5) 0.0950(18) Uani 1 1 d . . .
O1' O 0.4728(4) 0.5304(13) 0.2147(10) 0.111(4) Uiso 0.40 1 d P A 1
O1 O 0.4449(3) 0.5855(9) 0.2004(7) 0.111(3) Uiso 0.60 1 d P A 2
O2 O 0.43859(18) 0.4500(5) 0.0759(4) 0.126(2) Uani 1 1 d . A .
O3 O 0.39347(12) 0.1179(4) 0.6344(3) 0.0863(14) Uani 1 1 d . . .
O4 O 0.32392(13) -0.0876(4) 0.5641(3) 0.0901(14) Uani 1 1 d . . .

loop_
_atom_site_aniso_label
_atom_site_aniso_U_11
_atom_site_aniso_U_22
_atom_site_aniso_U_33
_atom_site_aniso_U_23
_atom_site_aniso_U_13
_atom_site_aniso_U_12
C1 0.065(4) 0.075(4) 0.056(4) 0.009(3) 0.021(3) 0.005(3)
C2 0.076(4) 0.084(5) 0.067(4) -0.003(4) 0.010(3) -0.014(4)
C3 0.069(4) 0.078(4) 0.050(3) -0.015(3) 0.013(3) -0.005(3)
C4 0.044(3) 0.066(4) 0.050(3) 0.002(3) 0.001(2) 0.009(3)
C5 0.067(4) 0.068(4) 0.054(3) -0.005(3) 0.000(3) 0.002(3)
C6 0.078(4) 0.074(4) 0.049(3) -0.001(3) 0.010(3) 0.012(3)
C7 0.049(3) 0.063(4) 0.049(3) -0.001(3) 0.005(2) 0.005(3)
C8 0.055(3) 0.075(4) 0.049(3) -0.001(3) -0.005(3) -0.002(3)
C9 0.052(3) 0.066(4) 0.058(3) 0.015(3) 0.000(3) -0.007(3)
C10 0.055(4) 0.080(4) 0.068(4) 0.018(3) 0.005(3) -0.001(3)
C11 0.058(4) 0.087(5) 0.091(5) 0.015(4) 0.006(3) 0.010(4)
C12 0.083(5) 0.083(5) 0.118(6) 0.014(5) 0.030(4) 0.015(4)
C13 0.097(5) 0.086(5) 0.088(5) -0.006(4) 0.008(4) 0.019(4)
C14 0.066(4) 0.086(5) 0.071(4) -0.001(4) -0.005(3) 0.008(4)
C15 0.055(3) 0.064(4) 0.049(3) 0.003(3) -0.004(2) 0.002(3)
C16 0.064(4) 0.073(4) 0.057(3) 0.005(3) -0.003(3) -0.003(3)
C17 0.052(4) 0.076(4) 0.064(3) -0.012(3) 0.002(3) -0.006(3)
C18 0.079(5) 0.087(5) 0.087(4) -0.004(4) 0.012(4) -0.014(4)
C19 0.065(5) 0.114(6) 0.117(6) -0.002(5) 0.011(4) -0.023(4)
C20 0.057(4) 0.120(6) 0.110(6) -0.030(5) 0.002(4) -0.006(4)
C21 0.055(4) 0.089(5) 0.059(3) -0.023(4) -0.005(3) 0.008(3)
C22 0.059(4) 0.068(4) 0.045(3) -0.015(3) -0.006(3) 0.001(3)
C23 0.058(4) 0.065(4) 0.046(3) 0.000(3) -0.005(3) 0.004(3)
C24 0.071(4) 0.082(4) 0.061(3) 0.006(3) 0.003(3) 0.011(3)
C25 0.090(5) 0.088(5) 0.059(4) 0.008(3) 0.000(3) 0.028(4)
C26 0.071(5) 0.109(6) 0.057(4) -0.015(4) -0.008(3) 0.023(4)
N1 0.117(5) 0.094(5) 0.077(4) 0.003(4) 0.028(4) 0.007(4)
O2 0.201(6) 0.108(4) 0.075(3) 0.019(3) 0.053(3) 0.017(4)
O3 0.076(3) 0.125(4) 0.055(2) -0.006(3) -0.0087(19) 0.025(3)
O4 0.078(3) 0.097(3) 0.093(3) 0.037(3) -0.009(2) 0.009(3)

loop_
_atom_type_symbol
_atom_type_description
_atom_type_scat_dispersion_real
_atom_type_scat_dispersion_imag
_atom_type_scat_source
C C 0.0033 0.0016 'International Tables Vol C Tables 4.2.6.8 and 6.1.1.4'
H H 0.0000 0.0000 'International Tables Vol C Tables 4.2.6.8 and 6.1.1.4'
N N 0.0061 0.0033 'International Tables Vol C Tables 4.2.6.8 and 6.1.1.4'
O O 0.0106 0.0060 'International Tables Vol C Tables 4.2.6.8 and 6.1.1.4'

loop_
_geom_angle_atom_site_label_1
_geom_angle_atom_site_label_2
_geom_angle_atom_site_label_3
_geom_angle
C6 C1 C2 124.1(5)
C6 C1 N1 116.9(5)
C2 C1 N1 119.0(6)
C3 C2 C1 117.2(6)
C3 C2 H2 121.4
C1 C2 H2 121.4
C2 C3 C4 121.8(5)
C2 C3 H3 119.1
C4 C3 H3 119.1
C3 C4 C5 118.3(5)
C3 C4 C7 122.1(4)
C5 C4 C7 119.6(5)
C6 C5 C4 121.5(5)
C6 C5 H5 119.3
C4 C5 H5 119.3
C1 C6 C5 117.2(5)
C1 C6 H6 121.4
C5 C6 H6 121.4
C15 C7 C4 125.2(5)
C15 C7 C8 120.6(5)
C4 C7 C8 114.0(4)
O3 C8 C9 123.1(5)
O3 C8 C7 118.1(5)
C9 C8 C7 118.5(5)
C14 C9 C10 119.3(6)
C14 C9 C8 121.8(5)
C10 C9 C8 119.0(5)
C11 C10 C9 120.1(6)
C11 C10 H10 120.0
C9 C10 H10 120.0
C10 C11 C12 120.4(6)
C10 C11 H11 119.8
C12 C11 H11 119.8
C11 C12 C13 120.3(6)
C11 C12 H12 119.9
C13 C12 H12 119.9
C12 C13 C14 119.3(6)
C12 C13 H13 120.3
C14 C13 H13 120.3
C9 C14 C13 120.6(6)
C9 C14 H14 119.7
C13 C14 H14 119.7
C7 C15 C23 131.1(5)
C7 C15 C16 123.0(5)
C23 C15 C16 105.9(4)
O4 C16 C17 127.3(6)
O4 C16 C15 125.8(5)
C17 C16 C15 106.7(5)
C18 C17 C22 120.3(6)
C18 C17 C16 132.3(6)
C22 C17 C16 107.4(5)
C17 C18 C19 118.1(6)
C17 C18 H18 120.9
C19 C18 H18 120.9
C20 C19 C18 121.5(7)
C20 C19 H19 119.3
C18 C19 H19 119.3
C19 C20 C21 121.8(6)
C19 C20 H20 119.1
C21 C20 H20 119.1
C26 C21 C22 116.8(6)
C26 C21 C20 128.3(6)
C22 C21 C20 114.8(6)
C17 C22 C21 123.5(6)
C17 C22 C23 113.1(5)
C21 C22 C23 123.5(6)
C24 C23 C22 118.3(5)
C24 C23 C15 134.6(5)
C22 C23 C15 106.9(5)
C23 C24 C25 118.4(6)
C23 C24 H24 120.8
C25 C24 H24 120.8
C26 C25 C24 123.1(6)
C26 C25 H25 118.5
C24 C25 H25 118.5
C25 C26 C21 120.0(6)
C25 C26 H26 120.0
C21 C26 H26 120.0
O2 N1 O1' 118.9(8)
O2 N1 O1 118.0(7)
O1' N1 O1 48.9(6)
O2 N1 C1 120.6(6)
O1' N1 C1 113.0(7)
O1 N1 C1 117.2(6)

loop_
_geom_bond_atom_site_label_1
_geom_bond_atom_site_label_2
_geom_bond_distance
C1 C6 1.360(7)
C1 C2 1.368(7)
C1 N1 1.469(8)
C2 C3 1.368(7)
C2 H2 0.9300
C3 C4 1.380(7)
C3 H3 0.9300
C4 C5 1.382(7)
C4 C7 1.476(7)
C5 C6 1.378(7)
C5 H5 0.9300
C6 H6 0.9300
C7 C15 1.342(7)
C7 C8 1.525(7)
C8 O3 1.221(6)
C8 C9 1.475(7)
C9 C14 1.359(7)
C9 C10 1.405(7)
C10 C11 1.355(8)
C10 H10 0.9300
C11 C12 1.371(8)
C11 H11 0.9300
C12 C13 1.377(8)
C12 H12 0.9300
C13 C14 1.387(8)
C13 H13 0.9300
C14 H14 0.9300
C15 C23 1.494(7)
C15 C16 1.503(7)
C16 O4 1.213(6)
C16 C17 1.488(8)
C17 C18 1.366(8)
C17 C22 1.387(7)
C18 C19 1.403(9)
C18 H18 0.9300
C19 C20 1.374(9)
C19 H19 0.9300
C20 C21 1.411(9)
C20 H20 0.9300
C21 C26 1.402(8)
C21 C22 1.405(7)
C22 C23 1.418(7)
C23 C24 1.375(7)
C24 C25 1.419(7)
C24 H24 0.9300
C25 C26 1.368(8)
C25 H25 0.9300
C26 H26 0.9300
N1 O2 1.158(6)
N1 O1' 1.293(13)
N1 O1 1.259(10)
